data_4020833
loop_
_publ_author_name
'Julia P\'erez-Prieto'
'Agust\'in Lahoz'
'Francisco Bosc\'a'
'Ram\'on Mart\'inez-Ma\~nez'
'Miguel A. Miranda'

_publ_section_title
;
 Stereodifferentiation in the Decay of Triplets and Biradicals
 Involved in Intramolecular Hydrogen Transfer
 from Phenols or Indoles to \p,\p* Aromatic Ketones
;
_journal_name_full 'Journal of Organic Chemistry'
_journal_page_first 374
_journal_page_last 381
_journal_paper_doi 10.1021/jo0356199
_journal_volume 69
_journal_year 2004
_chemical_formula_sum 'C23 H21 N O5 S'
_chemical_formula_weight 423.47
_space_group_IT_number 1
_symmetry_cell_setting triclinic
_symmetry_space_group_name_Hall 'P 1'
_symmetry_space_group_name_H-M 'P 1'
_cell_angle_alpha 79.70(5)
_cell_angle_beta 74.71(4)
_cell_angle_gamma 87.15(5)
_cell_formula_units_Z 1
_cell_length_a 7.889(5)
_cell_length_b 8.294(5)
_cell_length_c 8.727(5)
_cell_measurement_temperature 298(2)
_cell_volume 541.9(5)
_diffrn_ambient_temperature 298(2)
_exptl_crystal_density_diffrn 1.298
_refine_ls_R_factor_obs 0.0297
_refine_ls_wR_factor_obs 0.0835
_cod_depositor_comments
;
The following automatic conversions were performed:
'_symmetry_cell_setting' value 'Triclinic' changed to 'triclinic'
according to '/home/saulius/struct/CIF-dictionaries/cif_core.dic'
dictionary named 'cif_core.dic' version 2.4.1 from 2010-06-29.

Automatic conversion script
Id: cif_fix_enum 1527 2010-12-29 10:47:43Z saulius 
;
_cod_database_code 4020833

loop_
_symmetry_equiv_pos_as_xyz
'x, y, z'

loop_
_atom_site_aniso_label
_atom_site_aniso_U_11
_atom_site_aniso_U_22
_atom_site_aniso_U_33
_atom_site_aniso_U_23
_atom_site_aniso_U_13
_atom_site_aniso_U_12
S1 0.0662(5) 0.0440(4) 0.0492(3) -0.0020(3) -0.0292(3) -0.0037(3)
N1 0.042(2) 0.0366(10) 0.0482(11) -0.0032(8) -0.0203(9) 0.0025(8)
O1 0.101(2) 0.0530(11) 0.100(2) -0.0122(11) -0.0668(14) 0.0187(11)
O2 0.0725(15) 0.0507(11) 0.0613(11) 0.0035(9) -0.0352(10) -0.0033(9)
O3 0.071(2) 0.102(2) 0.178(3) -0.072(2) -0.073(2) 0.0170(14)
O4 0.078(2) 0.0702(13) 0.128(2) -0.0535(13) -0.0649(15) 0.0241(12)
O5 0.089(2) 0.0618(12) 0.0624(12) -0.0219(10) -0.0385(11) 0.0069(11)
C1 0.058(2) 0.070(2) 0.086(2) -0.030(2) -0.025(2) 0.0072(15)
C2 0.080(3) 0.088(2) 0.088(2) -0.050(2) -0.013(2) -0.009(2)
C3 0.085(3) 0.076(2) 0.057(2) -0.0102(15) -0.027(2) -0.028(2)
C4 0.076(2) 0.058(2) 0.062(2) -0.0028(14) -0.036(2) -0.015(2)
C5 0.056(2) 0.0462(14) 0.063(2) -0.0075(12) -0.0285(14) -0.0025(12)
C6 0.046(2) 0.0403(13) 0.0562(15) -0.0056(11) -0.0182(12) -0.0080(11)
C7 0.040(2) 0.0457(14) 0.0589(14) -0.0028(11) -0.0216(12) -0.0007(11)
C8 0.039(2) 0.0441(14) 0.0528(14) -0.0037(11) -0.0229(11) -0.0027(11)
C9 0.059(2) 0.0484(15) 0.0525(15) -0.0022(12) -0.0317(13) -0.0015(12)
C10 0.062(2) 0.0421(14) 0.066(2) -0.0034(12) -0.0337(14) 0.0019(12)
C11 0.035(2) 0.0504(15) 0.0502(14) -0.0079(11) -0.0142(11) -0.0097(11)
C12 0.044(2) 0.0474(14) 0.0552(15) -0.0112(11) -0.0117(12) -0.0001(12)
C13 0.071(3) 0.084(2) 0.064(2) -0.026(2) 0.006(2) -0.020(2)
C14 0.048(2) 0.0386(13) 0.0389(12) -0.0104(10) -0.0165(11) 0.0021(12)
C15 0.037(2) 0.0418(13) 0.0545(15) -0.0104(11) -0.0206(12) 0.0029(11)
C16 0.050(2) 0.052(2) 0.057(2) -0.0115(12) -0.0249(13) -0.0013(14)
C17 0.125(4) 0.064(2) 0.135(3) -0.051(2) -0.079(3) 0.021(2)
C18 0.043(2) 0.057(2) 0.061(2) -0.0117(12) -0.0159(13) -0.0066(12)
C19 0.041(2) 0.0526(15) 0.0493(14) -0.0120(11) -0.0086(11) -0.0004(11)
C20 0.049(2) 0.059(2) 0.050(2) -0.0055(12) -0.0116(12) -0.0090(12)
C21 0.057(2) 0.064(2) 0.0441(14) -0.0095(13) -0.0169(12) -0.0022(13)
C22 0.040(2) 0.058(2) 0.0525(15) -0.0201(12) -0.0146(11) 0.0034(12)
C23 0.055(2) 0.0482(14) 0.0532(15) -0.0131(11) -0.0206(12) 0.0097(12)
C24 0.059(2) 0.055(2) 0.0472(14) -0.0119(12) -0.0221(13) 0.0056(13)

loop_
_atom_site_label
_atom_site_type_symbol
_atom_site_fract_x
_atom_site_fract_y
_atom_site_fract_z
_atom_site_U_iso_or_equiv
_atom_site_thermal_displace_type
_atom_site_occupancy
_atom_site_calc_flag
_atom_site_refinement_flags
_atom_site_disorder_group
S1 S 0.90218(8) 0.11948(6) 0.63807(6) 0.0511(2) Uani 1 d . .
N1 N 1.1641(3) 0.5712(2) 0.6346(2) 0.0414(5) Uani 1 d . .
H1A H 1.1056(3) 0.6518(2) 0.5967(2) 0.050 Uiso 1 calc R .
O1 O 0.9779(4) -0.1660(3) 0.4756(3) 0.0778(7) Uani 1 d . .
O2 O 1.1472(3) 0.3276(2) 0.7993(2) 0.0596(5) Uani 1 d . .
O3 O 1.5549(4) 0.7146(4) 0.6956(5) 0.1034(10) Uani 1 d . .
O4 O 1.2977(3) 0.8310(3) 0.6990(3) 0.0810(7) Uani 1 d . .
O5 O 1.2273(3) 0.1674(2) 0.0782(2) 0.0661(6) Uani 1 d . .
H5A H 1.2091(3) 0.2135(2) -0.0073(2) 0.099 Uiso 1 calc R .
C1 C 0.9412(5) -0.2016(4) 0.1720(4) 0.0681(8) Uani 1 d . .
H1B H 1.0393(5) -0.2530(4) 0.1992(4) 0.082 Uiso 1 calc R .
C2 C 0.8897(6) -0.2382(5) 0.0414(5) 0.0824(11) Uani 1 d . .
H2A H 0.9556(6) -0.3113(5) -0.0202(5) 0.099 Uiso 1 calc R .
C3 C 0.7425(5) -0.1671(4) 0.0030(4) 0.0702(9) Uani 1 d . .
H3A H 0.7074(5) -0.1927(4) -0.0835(4) 0.084 Uiso 1 calc R .
C4 C 0.6484(5) -0.0591(4) 0.0924(4) 0.0627(9) Uani 1 d . .
H4A H 0.5480(5) -0.0112(4) 0.0669(4) 0.075 Uiso 1 calc R .
C5 C 0.6992(4) -0.0190(3) 0.2203(3) 0.0528(7) Uani 1 d . .
H5B H 0.6336(4) 0.0560(3) 0.2796(3) 0.063 Uiso 1 calc R .
C6 C 0.8478(4) -0.0901(3) 0.2608(3) 0.0465(7) Uani 1 d . .
C7 C 0.9040(4) -0.0575(3) 0.4023(3) 0.0473(6) Uani 1 d . .
C8 C 0.8756(3) 0.1017(3) 0.4516(3) 0.0437(6) Uani 1 d . .
C9 C 0.8463(4) 0.2529(3) 0.3696(3) 0.0506(7) Uani 1 d . .
H9A H 0.8285(4) 0.2692(3) 0.2668(3) 0.061 Uiso 1 calc R .
C10 C 0.8457(4) 0.3799(3) 0.4547(3) 0.0542(7) Uani 1 d . .
H10A H 0.8287(4) 0.4893(3) 0.4140(3) 0.065 Uiso 1 calc R .
C11 C 0.8725(3) 0.3276(3) 0.6042(3) 0.0444(6) Uani 1 d . .
C12 C 0.8840(4) 0.4314(3) 0.7272(3) 0.0488(7) Uani 1 d . .
H12A H 0.8436(4) 0.5423(3) 0.6930(3) 0.059 Uiso 1 calc R .
C13 C 0.7707(5) 0.3657(5) 0.8955(4) 0.0752(10) Uani 1 d . .
H13A H 0.6503(5) 0.3615(5) 0.8925(4) 0.113 Uiso 1 calc R .
H13B H 0.7808(5) 0.4366(5) 0.9684(4) 0.113 Uiso 1 calc R .
H13C H 0.8097(5) 0.2575(5) 0.9317(4) 0.113 Uiso 1 calc R .
C14 C 1.0752(4) 0.4403(3) 0.7257(3) 0.0404(6) Uani 1 d . .
C15 C 1.3523(3) 0.5855(3) 0.5959(3) 0.0427(6) Uani 1 d . .
H15A H 1.3997(3) 0.4800(3) 0.6372(3) 0.051 Uiso 1 calc R .
C16 C 1.4128(5) 0.7160(3) 0.6702(3) 0.0506(7) Uani 1 d . .
C17 C 1.3461(7) 0.9641(5) 0.7659(6) 0.0959(13) Uani 1 d . .
H17A H 1.2508(7) 1.0411(5) 0.7818(6) 0.144 Uiso 1 calc R .
H17B H 1.4485(7) 1.0179(5) 0.6928(6) 0.144 Uiso 1 calc R .
H17C H 1.3710(7) 0.9214(5) 0.8674(6) 0.144 Uiso 1 calc R .
C18 C 1.4294(4) 0.6218(3) 0.4125(3) 0.0528(7) Uani 1 d . .
H18A H 1.3902(4) 0.7296(3) 0.3712(3) 0.063 Uiso 1 calc R .
H18B H 1.5565(4) 0.6247(3) 0.3897(3) 0.063 Uiso 1 calc R .
C19 C 1.3790(4) 0.4989(3) 0.3241(3) 0.0476(7) Uani 1 d . .
C20 C 1.3455(4) 0.5515(4) 0.1741(3) 0.0532(7) Uani 1 d . .
H20A H 1.3570(4) 0.6621(4) 0.1291(3) 0.064 Uiso 1 calc R .
C21 C 1.2957(4) 0.4439(3) 0.0908(3) 0.0544(7) Uani 1 d . .
H21A H 1.2734(4) 0.4828(3) -0.0088(3) 0.065 Uiso 1 calc R .
C22 C 1.2787(4) 0.2799(3) 0.1533(3) 0.0482(6) Uani 1 d . .
C23 C 1.3115(4) 0.2243(3) 0.3022(3) 0.0508(7) Uani 1 d . .
H23A H 1.2994(4) 0.1136(3) 0.3469(3) 0.061 Uiso 1 calc R .
C24 C 1.3620(4) 0.3330(3) 0.3843(3) 0.0519(7) Uani 1 d . .
H24A H 1.3854(4) 0.2934(3) 0.4833(3) 0.062 Uiso 1 calc R .

loop_
_geom_bond_atom_site_label_1
_geom_bond_atom_site_label_2
_geom_bond_distance
_geom_bond_site_symmetry_2
_geom_bond_publ_flag
S1 C11 1.713(3) . ?
S1 C8 1.727(3) . ?
N1 C14 1.333(3) . ?
N1 C15 1.439(4) . ?
O1 C7 1.223(3) . ?
O2 C14 1.238(3) . ?
O3 C16 1.198(4) . ?
O4 C16 1.295(4) . ?
O4 C17 1.446(4) . ?
O5 C22 1.364(3) . ?
C1 C6 1.373(4) . ?
C1 C2 1.391(5) . ?
C2 C3 1.368(6) . ?
C3 C4 1.357(5) . ?
C4 C5 1.378(4) . ?
C5 C6 1.386(4) . ?
C6 C7 1.489(4) . ?
C7 C8 1.449(4) . ?
C8 C9 1.370(4) . ?
C9 C10 1.392(4) . ?
C10 C11 1.367(4) . ?
C11 C12 1.514(4) . ?
C12 C14 1.510(4) . ?
C12 C13 1.524(4) . ?
C15 C16 1.512(4) . ?
C15 C18 1.535(4) . ?
C18 C19 1.508(4) . ?
C19 C24 1.382(4) . ?
C19 C20 1.393(4) . ?
C20 C21 1.377(4) . ?
C21 C22 1.371(4) . ?
C22 C23 1.386(4) . ?
C23 C24 1.379(4) . ?

loop_
_cod_related_entry_id
_cod_related_entry_database
_cod_related_entry_code
1 ChemSpider 21176792
